data_4504822
loop_
_publ_author_name
'Murata, Tsuyoshi'
'Morita, Yasushi'
'Fukui, Kozo'
'Yakiyama, Yumi'
'Sato, Kazunobu'
'Shiomi, Daisuke'
'Takui, Takeji'
'Nakasuji, Kazuhiro'

_publ_section_title
;
 Multidimensional Networks of \p-Conjugated Oligomers:&#x2009; Crystal
 Structures of
 4,4&#x2018;:2&#x2018;,2&#x2018;&#x2009;&#x2018;:4&#x2018;&#x2009;&#x2018;,4&#x2018;&#x2009;&#x2018;&#x2018;-Quaterimidazole
 in Hydrate, Protonated Salt, and Dinucleic Copper Complexes
;
_journal_issue 4
_journal_name_full 'Crystal Growth &amp; Design'
_journal_page_first 1043
_journal_paper_doi 10.1021/cg0600602
_journal_volume 6
_journal_year 2006
_chemical_formula_moiety 'C12 H12 N8 2+,  I 1-, C4 H8 O2'
_chemical_formula_sum 'C20 H28 I2 N8 O4'
_chemical_formula_weight 698.30
_chemical_name_common (H~6~Qim)I~2~(dioxisan)~2~
_chemical_name_systematic
; 
 ? 
;
_space_group_IT_number 14
_symmetry_cell_setting monoclinic
_symmetry_Int_Tables_number 14
_symmetry_space_group_name_Hall '-P 2yn'
_symmetry_space_group_name_H-M 'P 1 21/n 1'
_atom_sites_solution_hydrogens geom
_atom_sites_solution_primary direct
_atom_sites_solution_secondary difmap
_audit_creation_method SHELXL-97
_cell_angle_alpha 90.00
_cell_angle_beta 93.5470(10)
_cell_angle_gamma 90.00
_cell_formula_units_Z 4
_cell_length_a 9.31700(10)
_cell_length_b 11.64170(10)
_cell_length_c 25.1539(2)
_cell_measurement_reflns_used 12804
_cell_measurement_temperature 150(2)
_cell_measurement_theta_max 27.5
_cell_measurement_theta_min 3.0
_cell_volume 2723.11(4)
_computing_structure_refinement 'SHELXL-97 (Sheldrick, 1997)'
_computing_structure_solution 'SHELXS-97 (Sheldrick, 1990)'
_diffrn_ambient_temperature 150(2)
_diffrn_detector_area_resol_mean 10.00
_diffrn_measured_fraction_theta_full 0.997
_diffrn_measured_fraction_theta_max 0.997
_diffrn_measurement_device_type \w
_diffrn_radiation_monochromator graphite
_diffrn_radiation_source 'fine-focus sealed tube'
_diffrn_radiation_type MoK\a
_diffrn_radiation_wavelength 0.71075
_diffrn_reflns_av_R_equivalents 0.1722
_diffrn_reflns_av_sigmaI/netI 0.1615
_diffrn_reflns_limit_h_max 11
_diffrn_reflns_limit_h_min -12
_diffrn_reflns_limit_k_max 15
_diffrn_reflns_limit_k_min -15
_diffrn_reflns_limit_l_max 32
_diffrn_reflns_limit_l_min -32
_diffrn_reflns_number 24755
_diffrn_reflns_theta_full 27.45
_diffrn_reflns_theta_max 27.45
_diffrn_reflns_theta_min 3.00
_exptl_absorpt_coefficient_mu 2.349
_exptl_absorpt_correction_T_max 0.791
_exptl_absorpt_correction_T_min 0.084
_exptl_absorpt_correction_type multi-scan
_exptl_absorpt_process_details '(Higashi, 1995)'
_exptl_crystal_colour colorless
_exptl_crystal_density_diffrn 1.703
_exptl_crystal_density_method 'not measured'
_exptl_crystal_description platelet
_exptl_crystal_F_000 1368
_exptl_crystal_size_max 0.300
_exptl_crystal_size_mid 0.100
_exptl_crystal_size_min 0.100
_refine_diff_density_max 1.494
_refine_diff_density_min -0.949
_refine_diff_density_rms 0.149
_refine_ls_extinction_method none
_refine_ls_goodness_of_fit_ref 0.811
_refine_ls_hydrogen_treatment mixed
_refine_ls_matrix_type full
_refine_ls_number_parameters 307
_refine_ls_number_reflns 6207
_refine_ls_number_restraints 0
_refine_ls_restrained_S_all 0.811
_refine_ls_R_factor_all 0.1435
_refine_ls_R_factor_gt 0.0674
_refine_ls_shift/su_max 0.001
_refine_ls_shift/su_mean 0.000
_refine_ls_structure_factor_coef Fsqd
_refine_ls_weighting_details 'calc w=1/[\s^2^(Fo^2^)+(0.0710P)^2^+0.0000P] where P=(Fo^2^+2Fc^2^)/3'
_refine_ls_weighting_scheme calc
_refine_ls_wR_factor_gt 0.1534
_refine_ls_wR_factor_ref 0.1697
_reflns_number_gt 2479
_reflns_number_total 6207
_reflns_threshold_expression >2sigma(I)
_cod_data_source_file cg0600602si20060203_064055.cif
_cod_data_source_block shelxl
_cod_database_code 4504822

loop_
_symmetry_equiv_pos_as_xyz
'x, y, z'
'-x+1/2, y+1/2, -z+1/2'
'-x, -y, -z'
'x-1/2, -y-1/2, z-1/2'

loop_
_atom_site_label
_atom_site_type_symbol
_atom_site_fract_x
_atom_site_fract_y
_atom_site_fract_z
_atom_site_U_iso_or_equiv
_atom_site_adp_type
_atom_site_occupancy
_atom_site_symmetry_multiplicity
_atom_site_calc_flag
I1 I 0.58484(7) -0.10104(5) 0.75597(2) 0.0689(2) Uani 1 1 d
I2 I 1.23734(7) 0.11339(5) 0.58852(2) 0.0706(2) Uani 1 1 d
O1 O 0.8090(7) 0.2177(5) 0.5733(2) 0.0760(17) Uani 1 1 d
O2 O 0.6867(7) 0.0055(5) 0.6010(2) 0.0755(18) Uani 1 1 d
O3 O 0.1270(7) -0.0241(5) 0.79941(19) 0.0712(17) Uani 1 1 d
O4 O 0.0662(6) -0.1803(5) 0.71575(19) 0.0619(15) Uani 1 1 d
N1 N 1.1470(7) 0.3339(6) 0.8932(2) 0.0618(18) Uani 1 1 d
N2 N 1.1164(7) 0.1593(5) 0.8658(2) 0.0528(16) Uani 1 1 d
N3 N 0.8657(6) 0.1080(5) 0.9757(2) 0.0492(15) Uani 1 1 d
N4 N 0.8150(6) -0.0672(5) 0.9464(2) 0.0501(15) Uani 1 1 d
N5 N 0.6695(7) 0.0879(5) 1.0594(2) 0.0538(17) Uani 1 1 d
N6 N 0.6246(7) -0.0956(5) 1.0372(2) 0.0502(16) Uani 1 1 d
N7 N 0.3829(7) -0.1268(5) 1.1515(2) 0.0535(16) Uani 1 1 d
N8 N 0.3155(7) -0.2943(6) 1.1225(3) 0.0655(19) Uani 1 1 d
C1 C 1.1847(9) 0.2567(7) 0.8577(3) 0.058(2) Uani 1 1 d
C2 C 1.0487(8) 0.2847(7) 0.9249(3) 0.0530(19) Uani 1 1 d
C3 C 1.0326(8) 0.1729(7) 0.9094(3) 0.0506(19) Uani 1 1 d
C4 C 0.9394(8) 0.0856(6) 0.9289(3) 0.0461(18) Uani 1 1 d
C5 C 0.9056(9) -0.0251(7) 0.9113(3) 0.056(2) Uani 1 1 d
C6 C 0.7941(8) 0.0150(7) 0.9833(3) 0.0505(19) Uani 1 1 d
C7 C 0.6969(8) 0.0000(7) 1.0262(3) 0.0486(19) Uani 1 1 d
C8 C 0.5734(8) 0.0480(7) 1.0940(3) 0.0519(19) Uani 1 1 d
C9 C 0.5498(8) -0.0653(7) 1.0812(3) 0.0480(18) Uani 1 1 d
C10 C 0.4523(9) -0.1485(7) 1.1043(3) 0.055(2) Uani 1 1 d
C11 C 0.4097(8) -0.2540(7) 1.0861(3) 0.058(2) Uani 1 1 d
C12 C 0.3008(9) -0.2174(8) 1.1614(3) 0.061(2) Uani 1 1 d
C13 C 0.8067(11) 0.1193(8) 0.5386(3) 0.079(3) Uani 1 1 d
C14 C 0.6774(10) 0.0469(9) 0.5457(4) 0.081(3) Uani 1 1 d
C15 C 0.8158(10) 0.1763(8) 0.6282(3) 0.072(3) Uani 1 1 d
C16 C 0.6848(10) 0.1040(7) 0.6354(3) 0.065(2) Uani 1 1 d
C17 C 0.1364(10) 0.0102(7) 0.7455(3) 0.074(3) Uani 1 1 d
C18 C 0.0327(9) -0.0613(7) 0.7091(3) 0.059(2) Uani 1 1 d
C19 C 0.1588(10) -0.1439(7) 0.8051(3) 0.065(2) Uani 1 1 d
C20 C 0.0591(9) -0.2133(7) 0.7709(3) 0.066(2) Uani 1 1 d
H H 0.5317 0.0914 1.1221 0.065 Uiso 1 1 d
H1 H 1.1839 0.4123 0.8967 0.072 Uiso 1 1 d
H2 H 1.1228 0.0902 0.8452 0.065 Uiso 1 1 d
H3 H 0.7725 -0.1431 0.9446 0.059 Uiso 1 1 d
H4 H 0.7096 0.1648 1.0582 0.063 Uiso 1 1 d
H5 H 0.3948 -0.0576 1.1727 0.069 Uiso 1 1 d
H6 H 0.2673 -0.3674 1.1215 0.078 Uiso 1 1 d
H7 H 1.2523 0.2686 0.8302 0.070 Uiso 1 1 d
H8 H 1.0010 0.3220 0.9530 0.067 Uiso 1 1 d
H9 H 0.9412 -0.0624 0.8807 0.069 Uiso 1 1 d
H10 H 0.4396 -0.2930 1.0550 0.071 Uiso 1 1 d
H11 H 0.2382 -0.2255 1.1914 0.076 Uiso 1 1 d
H12 H 0.8088 0.1481 0.5035 0.097 Uiso 1 1 d
H13 H 0.8917 0.0768 0.5476 0.097 Uiso 1 1 d
H14 H 0.5900 0.0934 0.5396 0.202 Uiso 1 1 d
H15 H 0.6721 -0.0140 0.5213 0.202 Uiso 1 1 d
H16 H 0.8172 0.2409 0.6521 0.176 Uiso 1 1 d
H17 H 0.9030 0.1336 0.6359 0.176 Uiso 1 1 d
H18 H 0.6837 0.0769 0.6707 0.082 Uiso 1 1 d
H19 H 0.6007 0.1457 0.6258 0.082 Uiso 1 1 d
H20 H 0.1157 0.0929 0.7404 0.088 Uiso 1 1 d
H21 H 0.2343 0.0016 0.7333 0.088 Uiso 1 1 d
H22 H 0.0358 -0.0405 0.6722 0.072 Uiso 1 1 d
H23 H -0.0648 -0.0470 0.7190 0.072 Uiso 1 1 d
H24 H 0.1527 -0.1666 0.8424 0.076 Uiso 1 1 d
H25 H 0.2567 -0.1597 0.7967 0.076 Uiso 1 1 d
H26 H -0.0377 -0.2051 0.7816 0.075 Uiso 1 1 d
H27 H 0.0819 -0.2955 0.7743 0.075 Uiso 1 1 d

loop_
_atom_site_aniso_label
_atom_site_aniso_U_11
_atom_site_aniso_U_22
_atom_site_aniso_U_33
_atom_site_aniso_U_23
_atom_site_aniso_U_13
_atom_site_aniso_U_12
I1 0.0715(5) 0.0660(4) 0.0708(4) 0.0013(3) 0.0191(3) 0.0079(3)
I2 0.0817(5) 0.0422(3) 0.0879(4) 0.0000(3) 0.0051(3) 0.0119(3)
O1 0.116(5) 0.045(3) 0.068(4) 0.006(3) 0.011(3) 0.002(3)
O2 0.113(5) 0.046(4) 0.068(4) -0.002(3) 0.013(3) -0.004(3)
O3 0.109(5) 0.045(3) 0.058(3) -0.009(3) 0.000(3) 0.004(3)
O4 0.072(4) 0.053(4) 0.060(3) 0.000(3) 0.001(3) -0.001(3)
N1 0.068(5) 0.040(4) 0.077(4) -0.004(3) 0.005(4) -0.011(4)
N2 0.059(4) 0.045(4) 0.054(4) 0.003(3) 0.002(3) -0.001(3)
N3 0.044(4) 0.046(4) 0.057(4) -0.001(3) 0.004(3) -0.006(3)
N4 0.056(4) 0.042(4) 0.053(4) -0.004(3) 0.004(3) -0.006(3)
N5 0.056(4) 0.042(4) 0.064(4) -0.008(3) 0.007(3) -0.011(3)
N6 0.053(4) 0.042(4) 0.054(4) 0.006(3) -0.002(3) -0.003(3)
N7 0.056(4) 0.041(4) 0.065(4) 0.004(3) 0.010(3) 0.003(3)
N8 0.052(5) 0.052(5) 0.092(5) 0.023(4) -0.001(4) -0.011(4)
C1 0.073(6) 0.043(5) 0.059(5) 0.003(4) 0.013(4) -0.005(4)
C2 0.058(6) 0.042(5) 0.060(5) -0.007(4) 0.011(4) 0.001(4)
C3 0.038(5) 0.057(5) 0.057(5) -0.006(4) 0.007(4) -0.008(4)
C4 0.039(4) 0.044(5) 0.055(4) 0.000(3) 0.002(3) -0.002(4)
C5 0.071(6) 0.043(5) 0.055(5) -0.001(4) 0.007(4) 0.004(4)
C6 0.052(5) 0.045(5) 0.053(4) -0.006(4) -0.002(4) -0.007(4)
C7 0.042(5) 0.053(5) 0.050(4) -0.003(4) -0.004(3) -0.002(4)
C8 0.055(5) 0.044(5) 0.058(5) 0.002(4) 0.012(4) -0.002(4)
C9 0.041(5) 0.042(5) 0.062(5) 0.005(4) 0.007(4) -0.008(4)
C10 0.061(6) 0.054(5) 0.050(5) 0.007(4) -0.003(4) -0.004(4)
C11 0.047(5) 0.049(5) 0.079(5) 0.016(4) 0.007(4) -0.005(4)
C12 0.051(6) 0.055(6) 0.077(6) 0.013(5) 0.001(4) 0.003(5)
C13 0.093(8) 0.082(7) 0.061(5) 0.000(5) 0.002(5) -0.006(6)
C14 0.078(7) 0.084(7) 0.084(6) -0.001(5) 0.019(5) -0.023(6)
C15 0.093(8) 0.066(6) 0.058(5) 0.002(4) 0.003(4) -0.003(6)
C16 0.091(7) 0.048(5) 0.058(5) -0.001(4) 0.013(4) 0.004(5)
C17 0.097(7) 0.058(6) 0.068(6) 0.000(4) 0.004(5) -0.017(5)
C18 0.069(6) 0.051(5) 0.057(5) 0.004(4) 0.005(4) 0.007(5)
C19 0.075(6) 0.054(6) 0.064(5) -0.001(4) 0.001(4) 0.000(5)
C20 0.074(7) 0.053(5) 0.071(5) -0.006(4) 0.010(4) 0.000(5)

loop_
_atom_type_symbol
_atom_type_description
_atom_type_scat_dispersion_real
_atom_type_scat_dispersion_imag
_atom_type_scat_source
C C 0.0033 0.0016 'International Tables Vol C Tables 4.2.6.8 and 6.1.1.4'
H H 0.0000 0.0000 'International Tables Vol C Tables 4.2.6.8 and 6.1.1.4'
N N 0.0061 0.0033 'International Tables Vol C Tables 4.2.6.8 and 6.1.1.4'
O O 0.0106 0.0060 'International Tables Vol C Tables 4.2.6.8 and 6.1.1.4'
I I -0.4742 1.8119 'International Tables Vol C Tables 4.2.6.8 and 6.1.1.4'

loop_
_geom_angle_atom_site_label_1
_geom_angle_atom_site_label_2
_geom_angle_atom_site_label_3
_geom_angle
C13 O1 C15 108.0(6)
C16 O2 C14 107.8(6)
C17 O3 C19 110.1(6)
C18 O4 C20 110.4(5)
C1 N1 C2 108.7(6)
C1 N1 H1 125.8(7)
C2 N1 H1 125.4(7)
C1 N2 C3 108.7(6)
C1 N2 H2 126.1(7)
C3 N2 H2 125.1(7)
C6 N3 C4 104.4(6)
C5 N4 C6 108.3(6)
C5 N4 H3 124.9(6)
C6 N4 H3 126.9(6)
C7 N5 C8 106.9(6)
C7 N5 H4 126.1(7)
C8 N5 H4 126.9(7)
C7 N6 C9 103.7(6)
C12 N7 C10 108.2(7)
C12 N7 H5 127.1(7)
C10 N7 H5 124.7(7)
C12 N8 C11 110.7(7)
C12 N8 H6 122.9(7)
C11 N8 H6 126.4(8)
N2 C1 N1 109.1(7)
N2 C1 H7 124.8(8)
N1 C1 H7 126.1(8)
C3 C2 N1 107.3(6)
C3 C2 H8 126.4(8)
N1 C2 H8 126.3(8)
C2 C3 N2 106.1(7)
C2 C3 C4 129.2(7)
N2 C3 C4 124.5(7)
C5 C4 N3 108.7(6)
C5 C4 C3 132.3(7)
N3 C4 C3 119.0(6)
N4 C5 C4 105.5(6)
N4 C5 H9 128.4(8)
C4 C5 H9 126.2(8)
N3 C6 N4 113.2(7)
N3 C6 C7 123.9(7)
N4 C6 C7 122.9(7)
N6 C7 N5 112.7(6)
N6 C7 C6 126.4(7)
N5 C7 C6 120.9(7)
N5 C8 C9 106.2(6)
N5 C8 H 126.5(8)
C9 C8 H 127.3(8)
C8 C9 N6 110.5(6)
C8 C9 C10 129.3(7)
N6 C9 C10 120.0(7)
C11 C10 N7 107.8(7)
C11 C10 C9 129.4(7)
N7 C10 C9 122.7(7)
C10 C11 N8 105.4(7)
C10 C11 H10 127.4(8)
N8 C11 H10 127.2(8)
N7 C12 N8 107.9(7)
N7 C12 H11 126.1(9)
N8 C12 H11 125.9(9)
O1 C13 C14 111.0(8)
O1 C13 H12 106.5(8)
C14 C13 H12 112.2(9)
O1 C13 H13 106.8(8)
C14 C13 H13 110.2(9)
H12 C13 H13 110.0(10)
O2 C14 C13 107.4(7)
O2 C14 H14 109.2(8)
C13 C14 H14 109.7(9)
O2 C14 H15 111.6(9)
C13 C14 H15 111.0(9)
H14 C14 H15 107.8(9)
O1 C15 C16 108.0(6)
O1 C15 H16 109.3(8)
C16 C15 H16 110.1(8)
O1 C15 H17 110.3(7)
C16 C15 H17 111.7(8)
H16 C15 H17 107.5(8)
O2 C16 C15 109.6(7)
O2 C16 H18 107.6(7)
C15 C16 H18 110.8(8)
O2 C16 H19 107.4(8)
C15 C16 H19 110.5(8)
H18 C16 H19 110.8(9)
O3 C17 C18 110.1(7)
O3 C17 H20 112.0(7)
C18 C17 H20 109.8(8)
O3 C17 H21 112.5(8)
C18 C17 H21 108.7(7)
H20 C17 H21 103.6(8)
O4 C18 C17 109.3(6)
O4 C18 H22 109.7(7)
C17 C18 H22 112.6(8)
O4 C18 H23 109.7(7)
C17 C18 H23 108.6(7)
H22 C18 H23 106.7(7)
O3 C19 C20 111.0(7)
O3 C19 H24 109.6(7)
C20 C19 H24 109.9(8)
O3 C19 H25 110.9(8)
C20 C19 H25 109.8(7)
H24 C19 H25 105.6(8)
O4 C20 C19 110.5(7)
O4 C20 H26 109.9(7)
C19 C20 H26 110.6(7)
O4 C20 H27 108.7(7)
C19 C20 H27 111.0(8)
H26 C20 H27 105.9(8)

loop_
_geom_bond_atom_site_label_1
_geom_bond_atom_site_label_2
_geom_bond_distance
O1 C13 1.441(10)
O1 C15 1.461(9)
O2 C16 1.437(9)
O2 C14 1.468(10)
O3 C17 1.421(9)
O3 C19 1.431(10)
O4 C18 1.428(9)
O4 C20 1.445(9)
N1 C1 1.329(9)
N1 C2 1.375(9)
N1 H1 0.978(6)
N2 C1 1.322(9)
N2 C3 1.394(9)
N2 H2 0.960(6)
N3 C6 1.292(9)
N3 C4 1.423(9)
N4 C5 1.350(9)
N4 C6 1.355(8)
N4 H3 0.968(6)
N5 C7 1.355(9)
N5 C8 1.368(9)
N5 H4 0.971(6)
N6 C7 1.338(9)
N6 C9 1.389(9)
N7 C12 1.334(10)
N7 C10 1.411(9)
N7 H5 0.969(6)
N8 C12 1.339(10)
N8 C11 1.389(9)
N8 H6 0.962(7)
C1 H7 0.973(7)
C2 C3 1.364(10)
C2 H8 0.963(7)
C3 C4 1.443(10)
C4 C5 1.393(10)
C5 H9 0.961(7)
C6 C7 1.463(10)
C8 C9 1.373(10)
C8 H 0.969(7)
C9 C10 1.472(10)
C10 C11 1.361(10)
C11 H10 0.959(8)
C12 H11 0.987(8)
C13 C14 1.490(13)
C13 H12 0.944(8)
C13 H13 0.950(10)
C14 H14 0.982(11)
C14 H15 0.937(10)
C15 C16 1.502(12)
C15 H16 0.962(8)
C15 H17 0.962(9)
C16 H18 0.944(8)
C16 H19 0.940(9)
C17 C18 1.535(11)
C17 H20 0.989(9)
C17 H21 0.986(10)
C18 H22 0.962(7)
C18 H23 0.971(8)
C19 C20 1.469(11)
C19 H24 0.981(8)
C19 H25 0.967(9)
C20 H26 0.961(9)
C20 H27 0.982(8)

loop_
_geom_torsion_atom_site_label_1
_geom_torsion_atom_site_label_2
_geom_torsion_atom_site_label_3
_geom_torsion_atom_site_label_4
_geom_torsion
C3 N2 C1 N1 -1.4(9)
C2 N1 C1 N2 -1.0(9)
C1 N1 C2 C3 3.0(9)
N1 C2 C3 N2 -3.7(8)
N1 C2 C3 C4 -178.1(7)
C1 N2 C3 C2 3.2(9)
C1 N2 C3 C4 177.9(7)
C6 N3 C4 C5 -0.6(8)
C6 N3 C4 C3 -179.2(7)
C2 C3 C4 C5 171.7(8)
N2 C3 C4 C5 -1.8(13)
C2 C3 C4 N3 -10.1(12)
N2 C3 C4 N3 176.4(6)
C6 N4 C5 C4 0.5(8)
N3 C4 C5 N4 0.0(8)
C3 C4 C5 N4 178.4(7)
C4 N3 C6 N4 0.9(8)
C4 N3 C6 C7 -177.5(7)
C5 N4 C6 N3 -1.0(9)
C5 N4 C6 C7 177.5(7)
C9 N6 C7 N5 -1.5(8)
C9 N6 C7 C6 179.6(7)
C8 N5 C7 N6 -0.2(9)
C8 N5 C7 C6 178.6(6)
N3 C6 C7 N6 -177.1(7)
N4 C6 C7 N6 4.6(12)
N3 C6 C7 N5 4.1(12)
N4 C6 C7 N5 -174.2(6)
C7 N5 C8 C9 2.0(8)
N5 C8 C9 N6 -3.0(9)
N5 C8 C9 C10 -177.6(7)
C7 N6 C9 C8 2.8(8)
C7 N6 C9 C10 177.9(6)
C12 N7 C10 C11 0.1(9)
C12 N7 C10 C9 179.0(7)
C8 C9 C10 C11 167.3(8)
N6 C9 C10 C11 -6.9(12)
C8 C9 C10 N7 -11.4(12)
N6 C9 C10 N7 174.4(7)
N7 C10 C11 N8 0.0(9)
C9 C10 C11 N8 -178.8(7)
C12 N8 C11 C10 -0.1(9)
C10 N7 C12 N8 -0.1(9)
C11 N8 C12 N7 0.1(9)
C15 O1 C13 C14 61.5(9)
C16 O2 C14 C13 61.8(9)
O1 C13 C14 O2 -62.0(10)
C13 O1 C15 C16 -60.1(9)
C14 O2 C16 C15 -63.6(8)
O1 C15 C16 O2 62.9(8)
C19 O3 C17 C18 58.0(9)
C20 O4 C18 C17 57.2(8)
O3 C17 C18 O4 -57.8(9)
C17 O3 C19 C20 -58.9(9)
C18 O4 C20 C19 -58.2(9)
O3 C19 C20 O4 58.3(9)
